data_4316322
loop_
_publ_author_name
'Chhatra B. Khadka'
'Daniel G. Macdonald'
'Yanhua Lan'
'Annie K. Powell'
'Dieter Fenske'
'John F. Corrigan'

_publ_contact_author_address
;Dept of Chemistry
The University of Western Ontario
London ON
N6A 5B7 Canada    
;
_publ_contact_author_email corrigan@uwo.ca
_publ_contact_author_name 'John F Corrigan'
_publ_section_title
;
 Trimethylsilylchalcogenolates of Co(II) and Mn(II): From Mononuclear
 Coordination Complexes to Clusters Containing -ESiMe3 Moieties (E = S,
 Se)
;
_journal_name_full 'Inorganic Chemistry'
_journal_page_first 7289
_journal_page_last 7297
_journal_paper_doi 10.1021/ic902346u
_journal_volume 49
_journal_year 2010
_chemical_formula_moiety 'C20 H36 Co N2 Se2 Si2'
_chemical_formula_sum 'C20 H36 Co N2 Se2 Si2'
_chemical_formula_weight 577.54
_chemical_name_systematic
; 
 ? 
;
_space_group_IT_number 2
_symmetry_cell_setting triclinic
_symmetry_space_group_name_Hall '-P 1'
_symmetry_space_group_name_H-M 'P -1'
_atom_sites_solution_hydrogens geom
_atom_sites_solution_primary direct
_atom_sites_solution_secondary difmap
_audit_creation_method SHELXL-97
_cell_angle_alpha 95.734(2)
_cell_angle_beta 91.369(2)
_cell_angle_gamma 115.881(2)
_cell_formula_units_Z 2
_cell_length_a 9.0799(4)
_cell_length_b 9.9145(5)
_cell_length_c 16.6353(6)
_cell_measurement_reflns_used 10364
_cell_measurement_temperature 200(2)
_cell_measurement_theta_max 27.48
_cell_measurement_theta_min 2.04
_cell_volume 1336.80(10)
_computing_cell_refinement 'DENZO-SMN (Otwinowski & Minor, 1997)'
_computing_data_collection 'COLLECT (Nonius, 1997-2001)'
_computing_data_reduction DENZO-SMN
_computing_molecular_graphics 'SHELXTL/PC (Sheldrick, 2001)'
_computing_publication_material SHELXTL/PC
_computing_structure_refinement 'SHELXL-97 (Sheldrick, 1997)'
_computing_structure_solution 'SHELXS-97 (Sheldrick, 1990)'
_diffrn_ambient_temperature 200(2)
_diffrn_measured_fraction_theta_full 0.988
_diffrn_measured_fraction_theta_max 0.988
_diffrn_measurement_device_type 'Nonius Kappa-CCD'
_diffrn_measurement_method '\f scans, and \w scans with \k offsets'
_diffrn_radiation_monochromator graphite
_diffrn_radiation_source 'fine-focus sealed tube'
_diffrn_radiation_type MoK\a
_diffrn_radiation_wavelength 0.71073
_diffrn_reflns_av_R_equivalents 0.0635
_diffrn_reflns_av_sigmaI/netI 0.0577
_diffrn_reflns_limit_h_max 11
_diffrn_reflns_limit_h_min -11
_diffrn_reflns_limit_k_max 12
_diffrn_reflns_limit_k_min -12
_diffrn_reflns_limit_l_max 20
_diffrn_reflns_limit_l_min -21
_diffrn_reflns_number 14442
_diffrn_reflns_theta_full 27.68
_diffrn_reflns_theta_max 27.68
_diffrn_reflns_theta_min 2.30
_diffrn_standards_number 0
_exptl_absorpt_coefficient_mu 3.462
_exptl_absorpt_correction_T_max 0.871
_exptl_absorpt_correction_T_min 0.613
_exptl_absorpt_correction_type multi-scan
_exptl_absorpt_process_details 'DENZO-SMN (Otwinowski & Minor, 1997)'
_exptl_crystal_colour green
_exptl_crystal_density_diffrn 1.435
_exptl_crystal_density_method 'not measured'
_exptl_crystal_description plates
_exptl_crystal_F_000 586
_exptl_crystal_size_max 0.14
_exptl_crystal_size_mid 0.05
_exptl_crystal_size_min 0.04
_refine_diff_density_max 1.026
_refine_diff_density_min -1.135
_refine_diff_density_rms 0.116
_refine_ls_extinction_method none
_refine_ls_goodness_of_fit_ref 1.031
_refine_ls_hydrogen_treatment constr
_refine_ls_matrix_type full
_refine_ls_number_parameters 253
_refine_ls_number_reflns 6176
_refine_ls_number_restraints 0
_refine_ls_restrained_S_all 1.031
_refine_ls_R_factor_all 0.0618
_refine_ls_R_factor_gt 0.0461
_refine_ls_shift/su_max 0.001
_refine_ls_shift/su_mean 0.000
_refine_ls_structure_factor_coef Fsqd
_refine_ls_weighting_details 'calc w=1/[\s^2^(Fo^2^)+(0.0621P)^2^+2.1258P] where P=(Fo^2^+2Fc^2^)/3'
_refine_ls_weighting_scheme calc
_refine_ls_wR_factor_gt 0.1194
_refine_ls_wR_factor_ref 0.1286
_reflns_number_gt 4984
_reflns_number_total 6176
_reflns_threshold_expression I>2\s(I)
_cod_data_source_file ic902346u_si_002_5.cif
_cod_data_source_block 07063
_cod_depositor_comments
;
The following automatic conversions were performed:

'_symmetry_cell_setting' value 'Triclinic' changed to 'triclinic'
according to the built-in table from CIF Core dictionary named
'cif_core.dic' version 2.4.1 from 2010-06-29.

Automatic conversion script
Id: cif_fix_values 1646 2011-03-28 12:23:43Z adriana 
;
_cod_original_cell_volume 1336.79(10)
_cod_database_code 4316322

loop_
_symmetry_equiv_pos_as_xyz
'x, y, z'
'-x, -y, -z'

loop_
_atom_site_label
_atom_site_type_symbol
_atom_site_fract_x
_atom_site_fract_y
_atom_site_fract_z
_atom_site_U_iso_or_equiv
_atom_site_adp_type
_atom_site_occupancy
_atom_site_symmetry_multiplicity
_atom_site_calc_flag
_atom_site_refinement_flags
_atom_site_disorder_assembly
_atom_site_disorder_group
Co1 Co 1.19903(6) 0.50021(5) -0.24979(3) 0.02028(13) Uani 1 1 d . . .
Se1 Se 1.23010(5) 0.30523(5) -0.18746(2) 0.02694(12) Uani 1 1 d . . .
Se2 Se 1.41065(5) 0.70776(4) -0.30488(2) 0.02537(12) Uani 1 1 d . . .
Si1 Si 1.31982(14) 0.18611(13) -0.28278(7) 0.0274(2) Uani 1 1 d . . .
Si2 Si 1.62623(13) 0.76752(12) -0.21442(6) 0.0237(2) Uani 1 1 d . . .
N2 N 1.0090(4) 0.4092(4) -0.33873(18) 0.0225(6) Uani 1 1 d . . .
N1 N 1.0943(4) 0.5856(4) -0.16245(18) 0.0219(6) Uani 1 1 d . . .
C1 C 1.1623(6) -0.0148(5) -0.3104(3) 0.0414(11) Uani 1 1 d . . .
H1A H 1.2104 -0.0703 -0.3437 0.062 Uiso 1 1 calc R . .
H1B H 1.0677 -0.0168 -0.3410 0.062 Uiso 1 1 calc R . .
H1C H 1.1267 -0.0622 -0.2610 0.062 Uiso 1 1 calc R . .
C2 C 1.3654(6) 0.2820(5) -0.3765(3) 0.0360(10) Uani 1 1 d . . .
H2A H 1.4237 0.2398 -0.4119 0.054 Uiso 1 1 calc R . .
H2B H 1.4341 0.3905 -0.3618 0.054 Uiso 1 1 calc R . .
H2C H 1.2624 0.2661 -0.4051 0.054 Uiso 1 1 calc R . .
C3 C 1.5102(7) 0.1819(6) -0.2413(3) 0.0505(13) Uani 1 1 d . . .
H3A H 1.5417 0.1197 -0.2800 0.076 Uiso 1 1 calc R . .
H3B H 1.4899 0.1389 -0.1899 0.076 Uiso 1 1 calc R . .
H3C H 1.5990 0.2849 -0.2323 0.076 Uiso 1 1 calc R . .
C4 C 1.7618(6) 0.9753(5) -0.2061(3) 0.0428(11) Uani 1 1 d . . .
H4A H 1.8682 0.9978 -0.1788 0.064 Uiso 1 1 calc R . .
H4B H 1.7102 1.0298 -0.1748 0.064 Uiso 1 1 calc R . .
H4C H 1.7780 1.0070 -0.2605 0.064 Uiso 1 1 calc R . .
C5 C 1.7453(6) 0.6637(6) -0.2506(3) 0.0439(12) Uani 1 1 d . . .
H5A H 1.8391 0.6894 -0.2118 0.066 Uiso 1 1 calc R . .
H5B H 1.7848 0.6923 -0.3036 0.066 Uiso 1 1 calc R . .
H5C H 1.6745 0.5547 -0.2557 0.066 Uiso 1 1 calc R . .
C6 C 1.5639(5) 0.7196(5) -0.1112(2) 0.0349(10) Uani 1 1 d . . .
H6A H 1.6615 0.7429 -0.0755 0.052 Uiso 1 1 calc R . .
H6B H 1.4893 0.6117 -0.1143 0.052 Uiso 1 1 calc R . .
H6C H 1.5080 0.7789 -0.0896 0.052 Uiso 1 1 calc R . .
C7 C 0.9323(5) 0.2602(5) -0.3629(2) 0.0265(8) Uani 1 1 d . . .
H7A H 0.9649 0.1956 -0.3367 0.032 Uiso 1 1 calc R . .
C8 C 0.8074(5) 0.1962(5) -0.4245(2) 0.0308(9) Uani 1 1 d . . .
C9 C 0.7606(5) 0.2920(5) -0.4611(2) 0.0330(9) Uani 1 1 d . . .
H9A H 0.6760 0.2517 -0.5038 0.040 Uiso 1 1 calc R . .
C10 C 0.8358(5) 0.4465(5) -0.4363(2) 0.0283(9) Uani 1 1 d . . .
C11 C 0.9597(5) 0.5001(5) -0.3748(2) 0.0249(8) Uani 1 1 d . . .
H11A H 1.0125 0.6055 -0.3572 0.030 Uiso 1 1 calc R . .
C12 C 0.7268(7) 0.0277(6) -0.4490(3) 0.0502(13) Uani 1 1 d . . .
H12A H 0.6421 0.0019 -0.4932 0.075 Uiso 1 1 calc R . .
H12B H 0.6764 -0.0238 -0.4025 0.075 Uiso 1 1 calc R . .
H12C H 0.8095 -0.0046 -0.4673 0.075 Uiso 1 1 calc R . .
C13 C 0.7836(6) 0.5532(6) -0.4738(3) 0.0390(11) Uani 1 1 d . . .
H13A H 0.7515 0.5180 -0.5315 0.058 Uiso 1 1 calc R . .
H13B H 0.8753 0.6548 -0.4675 0.058 Uiso 1 1 calc R . .
H13C H 0.6903 0.5562 -0.4466 0.058 Uiso 1 1 calc R . .
C14 C 0.9583(5) 0.4927(5) -0.1304(2) 0.0257(8) Uani 1 1 d . . .
H14A H 0.9097 0.3881 -0.1499 0.031 Uiso 1 1 calc R . .
C15 C 0.8854(5) 0.5438(5) -0.0695(2) 0.0295(9) Uani 1 1 d . . .
C16 C 0.9613(5) 0.6965(5) -0.0412(2) 0.0308(9) Uani 1 1 d . . .
H16A H 0.9165 0.7345 0.0014 0.037 Uiso 1 1 calc R . .
C17 C 1.1011(5) 0.7948(5) -0.0740(2) 0.0304(9) Uani 1 1 d . . .
C18 C 1.1627(5) 0.7339(5) -0.1352(2) 0.0257(8) Uani 1 1 d . . .
H18A H 1.2576 0.7998 -0.1591 0.031 Uiso 1 1 calc R . .
C19 C 0.7300(6) 0.4360(6) -0.0371(3) 0.0398(11) Uani 1 1 d . . .
H19A H 0.7293 0.4690 0.0204 0.060 Uiso 1 1 calc R . .
H19B H 0.7241 0.3344 -0.0432 0.060 Uiso 1 1 calc R . .
H19C H 0.6351 0.4345 -0.0673 0.060 Uiso 1 1 calc R . .
C20 C 1.1845(7) 0.9614(6) -0.0455(3) 0.0482(12) Uani 1 1 d . . .
H20A H 1.1584 0.9794 0.0102 0.072 Uiso 1 1 calc R . .
H20B H 1.1459 1.0145 -0.0809 0.072 Uiso 1 1 calc R . .
H20C H 1.3035 0.9988 -0.0472 0.072 Uiso 1 1 calc R . .

loop_
_atom_site_aniso_label
_atom_site_aniso_U_11
_atom_site_aniso_U_22
_atom_site_aniso_U_33
_atom_site_aniso_U_23
_atom_site_aniso_U_13
_atom_site_aniso_U_12
Co1 0.0211(3) 0.0223(3) 0.0190(2) 0.00014(19) 0.00104(19) 0.0115(2)
Se1 0.0352(2) 0.0276(2) 0.0237(2) 0.00340(15) 0.00312(15) 0.01896(19)
Se2 0.0228(2) 0.0295(2) 0.0231(2) 0.00546(15) 0.00021(14) 0.01044(17)
Si1 0.0282(6) 0.0271(6) 0.0318(6) 0.0009(4) 0.0026(4) 0.0173(5)
Si2 0.0208(5) 0.0275(6) 0.0231(5) 0.0026(4) 0.0008(4) 0.0110(5)
N2 0.0194(16) 0.0275(17) 0.0197(15) 0.0002(12) 0.0004(12) 0.0100(14)
N1 0.0239(16) 0.0264(17) 0.0191(14) -0.0009(12) 0.0011(12) 0.0154(14)
C1 0.047(3) 0.029(2) 0.050(3) 0.002(2) 0.008(2) 0.019(2)
C2 0.042(3) 0.036(2) 0.035(2) 0.0003(18) 0.0108(19) 0.022(2)
C3 0.045(3) 0.059(3) 0.061(3) 0.002(3) -0.001(2) 0.036(3)
C4 0.033(3) 0.037(3) 0.051(3) 0.007(2) -0.005(2) 0.008(2)
C5 0.044(3) 0.065(3) 0.037(2) 0.000(2) -0.002(2) 0.039(3)
C6 0.030(2) 0.044(3) 0.026(2) 0.0034(18) -0.0002(16) 0.012(2)
C7 0.024(2) 0.030(2) 0.0234(18) 0.0016(15) 0.0026(15) 0.0101(17)
C8 0.024(2) 0.037(2) 0.0237(19) -0.0033(17) -0.0011(15) 0.0078(18)
C9 0.025(2) 0.045(3) 0.0208(19) -0.0001(17) -0.0022(15) 0.0094(19)
C10 0.026(2) 0.043(2) 0.0199(18) 0.0047(16) 0.0045(14) 0.0189(19)
C11 0.0229(19) 0.031(2) 0.0232(18) 0.0029(15) 0.0033(14) 0.0145(17)
C12 0.051(3) 0.037(3) 0.045(3) -0.009(2) -0.013(2) 0.007(2)
C13 0.041(3) 0.057(3) 0.030(2) 0.010(2) 0.0007(18) 0.031(2)
C14 0.026(2) 0.033(2) 0.0216(18) 0.0026(15) -0.0005(14) 0.0155(18)
C15 0.030(2) 0.048(3) 0.0204(18) 0.0095(17) 0.0035(15) 0.025(2)
C16 0.037(2) 0.047(3) 0.0202(18) 0.0010(17) 0.0016(16) 0.031(2)
C17 0.041(2) 0.036(2) 0.0227(19) -0.0020(16) -0.0008(16) 0.026(2)
C18 0.027(2) 0.032(2) 0.0241(18) 0.0010(15) 0.0014(15) 0.0188(18)
C19 0.037(3) 0.059(3) 0.032(2) 0.015(2) 0.0119(19) 0.026(2)
C20 0.059(3) 0.038(3) 0.047(3) -0.012(2) 0.004(2) 0.025(3)

loop_
_atom_type_symbol
_atom_type_description
_atom_type_scat_dispersion_real
_atom_type_scat_dispersion_imag
_atom_type_scat_source
C C 0.0033 0.0016 'International Tables Vol C Tables 4.2.6.8 and 6.1.1.4'
H H 0.0000 0.0000 'International Tables Vol C Tables 4.2.6.8 and 6.1.1.4'
N N 0.0061 0.0033 'International Tables Vol C Tables 4.2.6.8 and 6.1.1.4'
Si Si 0.0817 0.0704 'International Tables Vol C Tables 4.2.6.8 and 6.1.1.4'
Co Co 0.3494 0.9721 'International Tables Vol C Tables 4.2.6.8 and 6.1.1.4'
Se Se -0.0929 2.2259 'International Tables Vol C Tables 4.2.6.8 and 6.1.1.4'

loop_
_geom_angle_atom_site_label_1
_geom_angle_atom_site_label_2
_geom_angle_atom_site_label_3
_geom_angle
_geom_angle_site_symmetry_1
_geom_angle_site_symmetry_3
_geom_angle_publ_flag
N2 Co1 N1 99.86(12) . . ?
N2 Co1 Se1 110.91(9) . . ?
N1 Co1 Se1 102.83(9) . . ?
N2 Co1 Se2 104.73(9) . . ?
N1 Co1 Se2 108.60(9) . . ?
Se1 Co1 Se2 126.75(2) . . ?
Si1 Se1 Co1 106.17(3) . . ?
Si2 Se2 Co1 101.30(3) . . ?
C3 Si1 C2 108.8(2) . . ?
C3 Si1 C1 107.5(2) . . ?
C2 Si1 C1 108.8(2) . . ?
C3 Si1 Se1 109.38(18) . . ?
C2 Si1 Se1 111.91(14) . . ?
C1 Si1 Se1 110.33(16) . . ?
C6 Si2 C5 108.3(2) . . ?
C6 Si2 C4 107.9(2) . . ?
C5 Si2 C4 109.1(2) . . ?
C6 Si2 Se2 113.14(14) . . ?
C5 Si2 Se2 109.10(16) . . ?
C4 Si2 Se2 109.19(15) . . ?
C7 N2 C11 118.4(3) . . ?
C7 N2 Co1 121.6(2) . . ?
C11 N2 Co1 120.0(3) . . ?
C14 N1 C18 118.8(3) . . ?
C14 N1 Co1 120.1(3) . . ?
C18 N1 Co1 121.0(3) . . ?
N2 C7 C8 122.9(4) . . ?
C9 C8 C7 117.6(4) . . ?
C9 C8 C12 122.2(4) . . ?
C7 C8 C12 120.2(4) . . ?
C8 C9 C10 120.8(4) . . ?
C11 C10 C9 117.5(4) . . ?
C11 C10 C13 120.6(4) . . ?
C9 C10 C13 121.8(4) . . ?
N2 C11 C10 122.8(4) . . ?
N1 C14 C15 122.5(4) . . ?
C16 C15 C14 117.3(4) . . ?
C16 C15 C19 122.1(4) . . ?
C14 C15 C19 120.6(4) . . ?
C17 C16 C15 121.1(4) . . ?
C18 C17 C16 117.3(4) . . ?
C18 C17 C20 120.3(4) . . ?
C16 C17 C20 122.3(4) . . ?
N1 C18 C17 122.9(4) . . ?

loop_
_geom_bond_atom_site_label_1
_geom_bond_atom_site_label_2
_geom_bond_distance
_geom_bond_site_symmetry_2
_geom_bond_publ_flag
Co1 N2 2.057(3) . ?
Co1 N1 2.063(3) . ?
Co1 Se1 2.3988(6) . ?
Co1 Se2 2.4033(6) . ?
Se1 Si1 2.2584(11) . ?
Se2 Si2 2.2618(11) . ?
Si1 C3 1.865(5) . ?
Si1 C2 1.868(4) . ?
Si1 C1 1.877(5) . ?
Si2 C6 1.862(4) . ?
Si2 C5 1.863(5) . ?
Si2 C4 1.870(5) . ?
N2 C7 1.342(5) . ?
N2 C11 1.349(5) . ?
N1 C14 1.339(5) . ?
N1 C18 1.345(5) . ?
C7 C8 1.387(5) . ?
C8 C9 1.382(6) . ?
C8 C12 1.509(6) . ?
C9 C10 1.390(6) . ?
C10 C11 1.382(5) . ?
C10 C13 1.513(6) . ?
C14 C15 1.394(5) . ?
C15 C16 1.386(6) . ?
C15 C19 1.503(6) . ?
C16 C17 1.385(6) . ?
C17 C18 1.384(5) . ?
C17 C20 1.504(6) . ?
